data_4079977
loop_
_publ_author_name
'Ser\<sen, Sara'
'Kljun, Jakob'
'Po\<zgan, Franc'
'\<Stefane, Bogdan'
'Turel, Iztok'

_publ_section_title
;
 Novel Organoruthenium(II) \b-Diketonates as Catalysts for Ortho Arylation
 via C--H Activation
;
_journal_issue 2
_journal_name_full Organometallics
_journal_page_first 609
_journal_paper_doi 10.1021/om3011189
_journal_volume 32
_journal_year 2013
_chemical_formula_moiety 'C18 H18 Cl F3 O2 Ru S'
_chemical_formula_sum 'C18 H18 Cl F3 O2 Ru S'
_chemical_formula_weight 491.90
_chemical_name_common
;
Chlorido(\h^6^-p-cymene)(tta-\k^2^O,O)ruthenium(II)
;
_chemical_name_systematic
;
Chlorido(\h^6^-p-isopropyltoluene)(4,4,4-trifluoro-1-(2-thienyl)-1,3-butanedionato-\k^2^O,O)ruthenium(II)
;
_space_group_IT_number 33
_symmetry_cell_setting orthorhombic
_symmetry_space_group_name_Hall 'P -2ac -2n'
_symmetry_space_group_name_H-M 'P n 21 a'
_atom_sites_solution_hydrogens geom
_atom_sites_solution_primary direct
_atom_sites_solution_secondary difmap
_audit_creation_method SHELXL-97
_cell_angle_alpha 90.00
_cell_angle_beta 90.00
_cell_angle_gamma 90.00
_cell_formula_units_Z 4
_cell_length_a 8.05830(10)
_cell_length_b 14.1389(2)
_cell_length_c 16.3291(2)
_cell_measurement_reflns_used 2445
_cell_measurement_temperature 150(2)
_cell_measurement_theta_max 27.48
_cell_measurement_theta_min 0.41
_cell_volume 1860.46(4)
_computing_cell_refinement 'DENZO-SMN (Otwinovski & Minor, 1997)'
_computing_data_collection 'Collect (Nonius, 2000)'
_computing_data_reduction 'DENZO-SMN (Otwinovski & Minor, 1997)'
_computing_structure_refinement 'SHELXL-97 (Sheldrick, 2008)'
_computing_structure_solution 'SIR92 (Altomare et al., 1993)'
_diffrn_ambient_temperature 150(2)
_diffrn_measured_fraction_theta_full 0.996
_diffrn_measured_fraction_theta_max 0.996
_diffrn_measurement_device_type
;
Nonius KappaCCD area-detector diffractometer
;
_diffrn_measurement_method '\w scans'
_diffrn_radiation_monochromator graphite
_diffrn_radiation_source 'fine-focus sealed tube'
_diffrn_radiation_type MoK\a
_diffrn_radiation_wavelength 0.71069
_diffrn_reflns_av_R_equivalents 0.0000
_diffrn_reflns_av_sigmaI/netI 0.0199
_diffrn_reflns_limit_h_max 10
_diffrn_reflns_limit_h_min -10
_diffrn_reflns_limit_k_max 18
_diffrn_reflns_limit_k_min -18
_diffrn_reflns_limit_l_max 21
_diffrn_reflns_limit_l_min -21
_diffrn_reflns_number 4031
_diffrn_reflns_theta_full 27.48
_diffrn_reflns_theta_max 27.48
_diffrn_reflns_theta_min 3.55
_exptl_absorpt_coefficient_mu 1.137
_exptl_absorpt_correction_T_max 0.8948
_exptl_absorpt_correction_T_min 0.8302
_exptl_absorpt_correction_type multi-scan
_exptl_absorpt_process_details 'SCALEPACK (Otwinowski & Minor, 1997)'
_exptl_crystal_colour red
_exptl_crystal_density_diffrn 1.756
_exptl_crystal_density_method 'not measured'
_exptl_crystal_description prism
_exptl_crystal_F_000 984
_exptl_crystal_size_max 0.17
_exptl_crystal_size_mid 0.15
_exptl_crystal_size_min 0.10
_refine_diff_density_max 0.253
_refine_diff_density_min -0.514
_refine_diff_density_rms 0.055
_refine_ls_abs_structure_details 'Flack H D (1983), Acta Cryst. A39, 876-881'
_refine_ls_abs_structure_Flack 0.48(2)
_refine_ls_extinction_method none
_refine_ls_goodness_of_fit_ref 1.072
_refine_ls_hydrogen_treatment constr
_refine_ls_matrix_type full
_refine_ls_number_parameters 239
_refine_ls_number_reflns 4031
_refine_ls_number_restraints 1
_refine_ls_restrained_S_all 1.072
_refine_ls_R_factor_all 0.0220
_refine_ls_R_factor_gt 0.0197
_refine_ls_shift/su_max 0.001
_refine_ls_shift/su_mean 0.000
_refine_ls_structure_factor_coef Fsqd
_refine_ls_weighting_details 'calc w=1/[\s^2^(Fo^2^)+(0.0204P)^2^+0.8343P] where P=(Fo^2^+2Fc^2^)/3'
_refine_ls_weighting_scheme calc
_refine_ls_wR_factor_gt 0.0453
_refine_ls_wR_factor_ref 0.0464
_reflns_number_gt 3837
_reflns_number_total 4031
_reflns_threshold_expression >2\s(I)
_cod_data_source_file om3011189_si_002.cif
_cod_data_source_block k1993
_cod_database_code 4079977

loop_
_symmetry_equiv_pos_as_xyz
'x, y, z'
'-x, y+1/2, -z'
'-x+1/2, y+1/2, z+1/2'
'x+1/2, y, -z+1/2'

loop_
_atom_site_label
_atom_site_type_symbol
_atom_site_fract_x
_atom_site_fract_y
_atom_site_fract_z
_atom_site_U_iso_or_equiv
_atom_site_adp_type
_atom_site_occupancy
_atom_site_symmetry_multiplicity
_atom_site_calc_flag
_atom_site_refinement_flags
Ru1 Ru 0.803490(16) 0.287551(12) 0.579938(8) 0.01602(5) Uani 1 1 d .
Cl2 Cl 0.50436(6) 0.29436(6) 0.57902(3) 0.02671(12) Uani 1 1 d .
O21 O 0.7740(2) 0.15130(12) 0.62524(10) 0.0198(3) Uani 1 1 d .
C3 C 1.0378(2) 0.29401(19) 0.64813(13) 0.0238(4) Uani 1 1 d .
C25 C 0.7019(3) -0.16455(17) 0.68230(16) 0.0298(5) Uani 1 1 d .
H25 H 0.6705 -0.2292 0.6795 0.036 Uiso 1 1 calc R
O18 O 0.7753(2) 0.22980(11) 0.46255(10) 0.0226(3) Uani 1 1 d .
C10 C 0.7242(3) 0.51431(17) 0.53727(17) 0.0243(5) Uani 1 1 d .
H10 H 0.6107 0.5034 0.5603 0.029 Uiso 1 1 calc R
C6 C 0.8393(3) 0.44077(16) 0.57394(13) 0.0201(4) Uani 1 1 d .
C20 C 0.7437(3) 0.07536(16) 0.58678(13) 0.0185(4) Uani 1 1 d .
C22 C 0.7399(3) -0.01108(16) 0.63594(13) 0.0195(4) Uani 1 1 d .
C26 C 0.6868(3) -0.10075(17) 0.61604(14) 0.0243(5) Uani 1 1 d .
H26 H 0.6448 -0.1178 0.5637 0.029 Uiso 1 1 calc R
C9 C 1.1265(3) 0.21121(18) 0.68515(18) 0.0336(6) Uani 1 1 d .
H9A H 1.0607 0.1537 0.6768 0.050 Uiso 1 1 calc R
H9B H 1.1418 0.2220 0.7439 0.050 Uiso 1 1 calc R
H9C H 1.2351 0.2038 0.6589 0.050 Uiso 1 1 calc R
C7 C 0.8145(3) 0.41235(18) 0.65691(15) 0.0220(5) Uani 1 1 d .
H7 H 0.7299 0.4421 0.6882 0.026 Uiso 1 1 calc R
C17 C 0.7419(3) 0.14353(16) 0.44829(13) 0.0208(4) Uani 1 1 d .
C5 C 0.9651(3) 0.39422(15) 0.52979(14) 0.0208(4) Uani 1 1 d .
H5 H 0.9840 0.4111 0.4742 0.025 Uiso 1 1 calc R
C8 C 0.9115(3) 0.34158(15) 0.69366(13) 0.0234(5) Uani 1 1 d .
H8 H 0.8930 0.3252 0.7493 0.028 Uiso 1 1 calc R
C12 C 0.7120(3) 0.5080(2) 0.44516(18) 0.0360(6) Uani 1 1 d .
H12A H 0.8200 0.5230 0.4208 0.054 Uiso 1 1 calc R
H12B H 0.6288 0.5531 0.4254 0.054 Uiso 1 1 calc R
H12C H 0.6793 0.4437 0.4294 0.054 Uiso 1 1 calc R
F15 F 0.7093(3) 0.03262(14) 0.33836(11) 0.0729(8) Uani 1 1 d .
C19 C 0.7212(3) 0.06841(18) 0.50070(16) 0.0213(5) Uani 1 1 d .
H19 H 0.6903 0.0090 0.4783 0.026 Uiso 1 1 calc R
C24 C 0.7664(4) -0.12309(18) 0.75055(17) 0.0347(6) Uani 1 1 d .
H24 H 0.7858 -0.1556 0.8006 0.042 Uiso 1 1 calc R
C11 C 0.7810(4) 0.6126(2) 0.5643(2) 0.0419(7) Uani 1 1 d .
H11A H 0.8913 0.6257 0.5416 0.063 Uiso 1 1 calc R
H11B H 0.7860 0.6152 0.6242 0.063 Uiso 1 1 calc R
H11C H 0.7022 0.6602 0.5443 0.063 Uiso 1 1 calc R
F14 F 0.8619(2) 0.15370(18) 0.31636(10) 0.0571(5) Uani 1 1 d .
F13 F 0.6024(2) 0.16898(15) 0.32314(10) 0.0549(5) Uani 1 1 d .
C4 C 1.0657(3) 0.32188(15) 0.56656(14) 0.0229(5) Uani 1 1 d .
H4 H 1.1514 0.2927 0.5356 0.027 Uiso 1 1 calc R
C16 C 0.7295(3) 0.12324(18) 0.35638(15) 0.0292(5) Uani 1 1 d .
S23 S 0.80843(8) -0.00591(4) 0.73581(4) 0.02872(14) Uani 1 1 d .

loop_
_atom_site_aniso_label
_atom_site_aniso_U_11
_atom_site_aniso_U_22
_atom_site_aniso_U_33
_atom_site_aniso_U_23
_atom_site_aniso_U_13
_atom_site_aniso_U_12
Ru1 0.01720(7) 0.01577(7) 0.01511(7) -0.00021(8) -0.00068(5) -0.00222(12)
Cl2 0.0182(2) 0.0332(3) 0.0287(2) 0.0004(3) -0.00169(17) -0.0017(4)
O21 0.0253(8) 0.0174(8) 0.0167(8) 0.0004(6) -0.0013(7) -0.0029(6)
C3 0.0199(9) 0.0212(11) 0.0303(10) 0.0027(11) -0.0076(7) -0.0074(12)
C25 0.0418(14) 0.0147(12) 0.0329(13) -0.0002(10) 0.0001(10) -0.0007(9)
O18 0.0268(8) 0.0231(8) 0.0179(8) -0.0005(6) -0.0001(6) -0.0044(6)
C10 0.0226(12) 0.0217(12) 0.0285(14) 0.0047(11) 0.0010(10) 0.0021(9)
C6 0.0223(11) 0.0139(10) 0.0241(12) -0.0002(8) -0.0011(8) -0.0034(8)
C20 0.0148(9) 0.0180(10) 0.0227(11) -0.0031(9) -0.0008(8) -0.0009(9)
C22 0.0189(10) 0.0219(11) 0.0178(10) -0.0003(9) 0.0007(8) 0.0004(8)
C26 0.0295(12) 0.0207(11) 0.0228(12) -0.0035(9) 0.0002(9) -0.0010(9)
C9 0.0288(13) 0.0277(13) 0.0443(16) 0.0090(11) -0.0146(11) -0.0048(10)
C7 0.0282(13) 0.0196(11) 0.0182(12) -0.0061(9) 0.0010(9) -0.0043(9)
C17 0.0192(10) 0.0241(11) 0.0193(10) -0.0010(9) -0.0011(9) 0.0002(9)
C5 0.0202(10) 0.0188(10) 0.0233(10) 0.0019(8) 0.0025(9) -0.0057(8)
C8 0.0277(11) 0.0229(12) 0.0196(10) -0.0016(9) -0.0058(9) -0.0073(9)
C12 0.0379(16) 0.0402(16) 0.0297(14) 0.0064(12) -0.0050(11) 0.0061(12)
F15 0.170(3) 0.0266(9) 0.0223(9) -0.0070(7) -0.0059(11) -0.0107(11)
C19 0.0236(11) 0.0214(12) 0.0188(12) -0.0038(9) -0.0013(9) -0.0022(8)
C24 0.0531(16) 0.0194(11) 0.0317(14) 0.0068(10) -0.0051(12) 0.0017(11)
C11 0.0484(18) 0.0216(13) 0.0557(19) 0.0019(12) -0.0076(14) 0.0051(11)
F14 0.0542(11) 0.0927(15) 0.0245(8) -0.0031(9) 0.0116(8) -0.0110(11)
F13 0.0576(11) 0.0762(14) 0.0307(9) -0.0052(8) -0.0207(8) 0.0148(10)
C4 0.0168(10) 0.0217(10) 0.0302(12) -0.0023(9) -0.0004(8) -0.0052(8)
C16 0.0403(15) 0.0271(13) 0.0202(12) -0.0012(10) 0.0001(10) -0.0004(10)
S23 0.0439(4) 0.0207(3) 0.0216(3) 0.0025(2) -0.0089(2) -0.0024(2)

loop_
_atom_type_symbol
_atom_type_description
_atom_type_scat_dispersion_real
_atom_type_scat_dispersion_imag
_atom_type_scat_source
C C 0.0033 0.0016 'International Tables Vol C Tables 4.2.6.8 and 6.1.1.4'
H H 0.0000 0.0000 'International Tables Vol C Tables 4.2.6.8 and 6.1.1.4'
O O 0.0106 0.0060 'International Tables Vol C Tables 4.2.6.8 and 6.1.1.4'
F F 0.0171 0.0103 'International Tables Vol C Tables 4.2.6.8 and 6.1.1.4'
S S 0.1246 0.1234 'International Tables Vol C Tables 4.2.6.8 and 6.1.1.4'
Cl Cl 0.1484 0.1585 'International Tables Vol C Tables 4.2.6.8 and 6.1.1.4'
Ru Ru -1.2594 0.8363 'International Tables Vol C Tables 4.2.6.8 and 6.1.1.4'

loop_
_geom_angle_atom_site_label_1
_geom_angle_atom_site_label_2
_geom_angle_atom_site_label_3
_geom_angle
O21 Ru1 O18 87.25(6)
O21 Ru1 C5 148.62(8)
O18 Ru1 C5 89.47(7)
O21 Ru1 C7 123.57(9)
O18 Ru1 C7 148.40(8)
C5 Ru1 C7 68.03(9)
O21 Ru1 C4 110.68(7)
O18 Ru1 C4 95.76(7)
C5 Ru1 C4 38.71(8)
C7 Ru1 C4 80.63(9)
O21 Ru1 C6 161.70(7)
O18 Ru1 C6 111.05(7)
C5 Ru1 C6 37.80(8)
C7 Ru1 C6 38.25(9)
C4 Ru1 C6 69.32(8)
O21 Ru1 C8 93.84(7)
O18 Ru1 C8 162.77(8)
C5 Ru1 C8 80.66(8)
C7 Ru1 C8 37.61(9)
C4 Ru1 C8 67.76(9)
C6 Ru1 C8 68.89(8)
O21 Ru1 C3 87.49(8)
O18 Ru1 C3 125.01(8)
C5 Ru1 C3 69.12(9)
C7 Ru1 C3 68.70(9)
C4 Ru1 C3 37.54(8)
C6 Ru1 C3 82.41(9)
C8 Ru1 C3 38.04(9)
O21 Ru1 Cl2 85.70(5)
O18 Ru1 Cl2 84.35(5)
C5 Ru1 Cl2 125.01(6)
C7 Ru1 Cl2 90.69(6)
C4 Ru1 Cl2 163.61(6)
C6 Ru1 Cl2 95.29(6)
C8 Ru1 Cl2 112.88(6)
C3 Ru1 Cl2 149.48(6)
C20 O21 Ru1 129.13(15)
C4 C3 C8 118.3(2)
C4 C3 C9 121.6(2)
C8 C3 C9 119.8(2)
C4 C3 Ru1 70.64(12)
C8 C3 Ru1 70.78(11)
C9 C3 Ru1 125.64(17)
C24 C25 C26 112.6(2)
C17 O18 Ru1 124.38(14)
C12 C10 C6 113.1(2)
C12 C10 C11 111.2(2)
C6 C10 C11 109.0(2)
C5 C6 C7 117.1(2)
C5 C6 C10 124.0(2)
C7 C6 C10 118.8(2)
C5 C6 Ru1 69.81(13)
C7 C6 Ru1 70.13(13)
C10 C6 Ru1 127.99(16)
O21 C20 C19 125.0(2)
O21 C20 C22 116.1(2)
C19 C20 C22 118.9(2)
C26 C22 C20 130.3(2)
C26 C22 S23 111.22(17)
C20 C22 S23 118.51(17)
C22 C26 C25 112.3(2)
C8 C7 C6 121.9(2)
C8 C7 Ru1 71.98(13)
C6 C7 Ru1 71.61(13)
O18 C17 C19 130.8(2)
O18 C17 C16 111.9(2)
C19 C17 C16 117.2(2)
C6 C5 C4 121.7(2)
C6 C5 Ru1 72.39(13)
C4 C5 Ru1 71.56(12)
C7 C8 C3 120.6(2)
C7 C8 Ru1 70.41(13)
C3 C8 Ru1 71.18(11)
C17 C19 C20 123.2(2)
C25 C24 S23 112.2(2)
C3 C4 C5 120.3(2)
C3 C4 Ru1 71.81(12)
C5 C4 Ru1 69.73(12)
F14 C16 F15 107.7(2)
F14 C16 F13 105.2(2)
F15 C16 F13 106.6(2)
F14 C16 C17 111.7(2)
F15 C16 C17 114.0(2)
F13 C16 C17 111.1(2)
C24 S23 C22 91.65(12)

loop_
_geom_bond_atom_site_label_1
_geom_bond_atom_site_label_2
_geom_bond_distance
Ru1 O21 2.0773(17)
Ru1 O18 2.0958(16)
Ru1 C5 2.154(2)
Ru1 C7 2.168(2)
Ru1 C4 2.179(2)
Ru1 C6 2.188(2)
Ru1 C8 2.189(2)
Ru1 C3 2.1939(18)
Ru1 Cl2 2.4125(5)
O21 C20 1.268(3)
C3 C4 1.407(3)
C3 C8 1.428(3)
C3 C9 1.499(3)
C25 C24 1.362(4)
C25 C26 1.414(4)
O18 C17 1.271(3)
C10 C12 1.510(4)
C10 C6 1.517(3)
C10 C11 1.529(4)
C6 C5 1.407(3)
C6 C7 1.427(3)
C20 C19 1.421(3)
C20 C22 1.463(3)
C22 C26 1.377(3)
C22 S23 1.723(2)
C7 C8 1.405(3)
C17 C19 1.374(3)
C17 C16 1.531(3)
C5 C4 1.436(3)
F15 C16 1.325(3)
C24 S23 1.708(3)
F14 C16 1.323(3)
F13 C16 1.327(3)
